data_4002046
loop_
_publ_author_name
'Peterson, Vanessa K.'
'Southon, Peter D.'
'Halder, Gregory J.'
'Price, David J.'
'Bevitt, Joseph J.'
'Kepert, Cameron J.'

_publ_contact_author
; 
 Cameron J. Kepert
 School of Chemistry, F11
 University of Sydney
 NSW 2006
 Australia
;
_publ_section_title
;
 Guest Adsorption in the Nanoporous Metal--Organic Framework
 Cu3(1,3,5-Benzenetricarboxylate)2: CombinedIn SituX-ray Diffraction and
 Vapor Sorption
;
_journal_issue 16
_journal_name_full 'Chemistry of Materials'
_journal_page_first 4712
_journal_paper_doi 10.1021/cm501138g
_journal_volume 26
_journal_year 2014
_chemical_formula_sum 'C28.5 H20.16 Cu3 O13.08'
_chemical_formula_weight 762.51
_chemical_name_common '[Cu3(BTC)2]+toluene'
_chemical_name_systematic
; 
 ? 
;
_space_group_IT_number 225
_symmetry_cell_setting cubic
_symmetry_Int_Tables_number 225
_symmetry_space_group_name_Hall '-F 4 2 3'
_symmetry_space_group_name_H-M 'F m -3 m'
_atom_sites_solution_hydrogens geom
_atom_sites_solution_primary direct
_atom_sites_solution_secondary difmap
_audit_creation_method SHELXL-97
_cell_angle_alpha 90.00
_cell_angle_beta 90.00
_cell_angle_gamma 90.00
_cell_formula_units_Z 16
_cell_length_a 26.3011(5)
_cell_length_b 26.3011(5)
_cell_length_c 26.3011(5)
_cell_measurement_reflns_used 4262
_cell_measurement_temperature 293(2)
_cell_measurement_theta_max 26.7275
_cell_measurement_theta_min 2.6825
_cell_volume 18193.7(6)
_computing_cell_refinement 'SAINT Ver. 7.23A  (Bruker-AXS, 2005)'
_computing_data_collection 'APEX2 Ver. 2.1-3 (Bruker-AXS, 2007)'
_computing_data_reduction 'SAINT Ver. 7.23A'
_computing_molecular_graphics 'Weblab ViewerPro 3.7, POV-Ray 3.6'
_computing_publication_material enCIFer
_computing_structure_refinement 'SHELXL-97 (Sheldrick, 1997)'
_computing_structure_solution 'SHELXS-97 (Sheldrick, 1997)'
_diffrn_ambient_temperature 293(2)
_diffrn_measured_fraction_theta_full 0.995
_diffrn_measured_fraction_theta_max 0.995
_diffrn_measurement_device_type 'Bruker-Nonius FR591 Kappa APEX II'
_diffrn_measurement_method 'phi and omega scans'
_diffrn_radiation_monochromator graphite
_diffrn_radiation_source 'fine-focus rotating anode'
_diffrn_radiation_type MoK\a
_diffrn_radiation_wavelength 0.71073
_diffrn_reflns_av_R_equivalents 0.0333
_diffrn_reflns_av_sigmaI/netI 0.0155
_diffrn_reflns_limit_h_max 20
_diffrn_reflns_limit_h_min -20
_diffrn_reflns_limit_k_max 24
_diffrn_reflns_limit_k_min -24
_diffrn_reflns_limit_l_max 35
_diffrn_reflns_limit_l_min -35
_diffrn_reflns_number 20679
_diffrn_reflns_theta_full 28.26
_diffrn_reflns_theta_max 28.26
_diffrn_reflns_theta_min 3.38
_diffrn_standards_decay_% 0.00
_diffrn_standards_interval_count 0
_diffrn_standards_number 0
_exptl_absorpt_coefficient_mu 1.434
_exptl_absorpt_correction_T_max 0.972
_exptl_absorpt_correction_T_min 0.892
_exptl_absorpt_correction_type multi-scan
_exptl_absorpt_process_details 'SADABS (Bruker-AXS, 2004)'
_exptl_crystal_colour blue
_exptl_crystal_density_diffrn 1.114
_exptl_crystal_density_method 'not measured'
_exptl_crystal_description octahedron
_exptl_crystal_F_000 6125
_exptl_crystal_size_max 0.08
_exptl_crystal_size_mid 0.08
_exptl_crystal_size_min 0.02
_refine_diff_density_max 0.655
_refine_diff_density_min -0.617
_refine_diff_density_rms 0.100
_refine_ls_extinction_method none
_refine_ls_goodness_of_fit_ref 1.175
_refine_ls_hydrogen_treatment constr
_refine_ls_matrix_type full
_refine_ls_number_parameters 42
_refine_ls_number_reflns 1183
_refine_ls_number_restraints 9
_refine_ls_restrained_S_all 1.170
_refine_ls_R_factor_all 0.0560
_refine_ls_R_factor_gt 0.0448
_refine_ls_shift/su_max 0.008
_refine_ls_shift/su_mean 0.001
_refine_ls_structure_factor_coef Fsqd
_refine_ls_weighting_details 'calc w=1/[\s^2^(Fo^2^)+(0.0926P)^2^+71.8502P] where P=(Fo^2^+2Fc^2^)/3'
_refine_ls_weighting_scheme calc
_refine_ls_wR_factor_gt 0.1557
_refine_ls_wR_factor_ref 0.1684
_reflns_number_gt 980
_reflns_number_total 1183
_reflns_threshold_expression >2sigma(I)
_cod_data_source_file cm501138g_si_012.cif
_cod_data_source_block toluene
_cod_depositor_comments
;
The following automatic conversions were performed:

'_symmetry_cell_setting' value 'Cubic' changed to 'cubic' according
to
/home/saulius/struct/COD-crude-data--automatic-downloads/rss-feeds/ACS/lib/dictionaries/cif_core.dic
dictionary named 'cif_core.dic' version 2.4.2 from 2011-04-26.

Automatic conversion script
Id: cif_fix_values 2281 2013-09-26 08:29:07Z andrius 

 Adding full bibliography for 4002043--4002052.cif.
;
_cod_original_sg_symbol_H-M Fm-3m
_cod_original_formula_sum 'C28.50 H20.16 Cu3 O13.08'
_cod_database_code 4002046

loop_
_symmetry_equiv_pos_as_xyz
'x, y, z'
'-y, x, z'
'-x, -y, z'
'y, -x, z'
'x, -z, y'
'x, -y, -z'
'x, z, -y'
'z, y, -x'
'-x, y, -z'
'-z, y, x'
'z, x, y'
'y, z, x'
'-y, -z, x'
'z, -x, -y'
'-y, z, -x'
'-z, -x, y'
'-z, x, -y'
'y, -z, -x'
'y, x, -z'
'-y, -x, -z'
'-x, z, y'
'-x, -z, -y'
'z, -y, x'
'-z, -y, -x'
'x, y+1/2, z+1/2'
'-y, x+1/2, z+1/2'
'-x, -y+1/2, z+1/2'
'y, -x+1/2, z+1/2'
'x, -z+1/2, y+1/2'
'x, -y+1/2, -z+1/2'
'x, z+1/2, -y+1/2'
'z, y+1/2, -x+1/2'
'-x, y+1/2, -z+1/2'
'-z, y+1/2, x+1/2'
'z, x+1/2, y+1/2'
'y, z+1/2, x+1/2'
'-y, -z+1/2, x+1/2'
'z, -x+1/2, -y+1/2'
'-y, z+1/2, -x+1/2'
'-z, -x+1/2, y+1/2'
'-z, x+1/2, -y+1/2'
'y, -z+1/2, -x+1/2'
'y, x+1/2, -z+1/2'
'-y, -x+1/2, -z+1/2'
'-x, z+1/2, y+1/2'
'-x, -z+1/2, -y+1/2'
'z, -y+1/2, x+1/2'
'-z, -y+1/2, -x+1/2'
'x+1/2, y, z+1/2'
'-y+1/2, x, z+1/2'
'-x+1/2, -y, z+1/2'
'y+1/2, -x, z+1/2'
'x+1/2, -z, y+1/2'
'x+1/2, -y, -z+1/2'
'x+1/2, z, -y+1/2'
'z+1/2, y, -x+1/2'
'-x+1/2, y, -z+1/2'
'-z+1/2, y, x+1/2'
'z+1/2, x, y+1/2'
'y+1/2, z, x+1/2'
'-y+1/2, -z, x+1/2'
'z+1/2, -x, -y+1/2'
'-y+1/2, z, -x+1/2'
'-z+1/2, -x, y+1/2'
'-z+1/2, x, -y+1/2'
'y+1/2, -z, -x+1/2'
'y+1/2, x, -z+1/2'
'-y+1/2, -x, -z+1/2'
'-x+1/2, z, y+1/2'
'-x+1/2, -z, -y+1/2'
'z+1/2, -y, x+1/2'
'-z+1/2, -y, -x+1/2'
'x+1/2, y+1/2, z'
'-y+1/2, x+1/2, z'
'-x+1/2, -y+1/2, z'
'y+1/2, -x+1/2, z'
'x+1/2, -z+1/2, y'
'x+1/2, -y+1/2, -z'
'x+1/2, z+1/2, -y'
'z+1/2, y+1/2, -x'
'-x+1/2, y+1/2, -z'
'-z+1/2, y+1/2, x'
'z+1/2, x+1/2, y'
'y+1/2, z+1/2, x'
'-y+1/2, -z+1/2, x'
'z+1/2, -x+1/2, -y'
'-y+1/2, z+1/2, -x'
'-z+1/2, -x+1/2, y'
'-z+1/2, x+1/2, -y'
'y+1/2, -z+1/2, -x'
'y+1/2, x+1/2, -z'
'-y+1/2, -x+1/2, -z'
'-x+1/2, z+1/2, y'
'-x+1/2, -z+1/2, -y'
'z+1/2, -y+1/2, x'
'-z+1/2, -y+1/2, -x'
'-x, -y, -z'
'y, -x, -z'
'x, y, -z'
'-y, x, -z'
'-x, z, -y'
'-x, y, z'
'-x, -z, y'
'-z, -y, x'
'x, -y, z'
'z, -y, -x'
'-z, -x, -y'
'-y, -z, -x'
'y, z, -x'
'-z, x, y'
'y, -z, x'
'z, x, -y'
'z, -x, y'
'-y, z, x'
'-y, -x, z'
'y, x, z'
'x, -z, -y'
'x, z, y'
'-z, y, -x'
'z, y, x'
'-x, -y+1/2, -z+1/2'
'y, -x+1/2, -z+1/2'
'x, y+1/2, -z+1/2'
'-y, x+1/2, -z+1/2'
'-x, z+1/2, -y+1/2'
'-x, y+1/2, z+1/2'
'-x, -z+1/2, y+1/2'
'-z, -y+1/2, x+1/2'
'x, -y+1/2, z+1/2'
'z, -y+1/2, -x+1/2'
'-z, -x+1/2, -y+1/2'
'-y, -z+1/2, -x+1/2'
'y, z+1/2, -x+1/2'
'-z, x+1/2, y+1/2'
'y, -z+1/2, x+1/2'
'z, x+1/2, -y+1/2'
'z, -x+1/2, y+1/2'
'-y, z+1/2, x+1/2'
'-y, -x+1/2, z+1/2'
'y, x+1/2, z+1/2'
'x, -z+1/2, -y+1/2'
'x, z+1/2, y+1/2'
'-z, y+1/2, -x+1/2'
'z, y+1/2, x+1/2'
'-x+1/2, -y, -z+1/2'
'y+1/2, -x, -z+1/2'
'x+1/2, y, -z+1/2'
'-y+1/2, x, -z+1/2'
'-x+1/2, z, -y+1/2'
'-x+1/2, y, z+1/2'
'-x+1/2, -z, y+1/2'
'-z+1/2, -y, x+1/2'
'x+1/2, -y, z+1/2'
'z+1/2, -y, -x+1/2'
'-z+1/2, -x, -y+1/2'
'-y+1/2, -z, -x+1/2'
'y+1/2, z, -x+1/2'
'-z+1/2, x, y+1/2'
'y+1/2, -z, x+1/2'
'z+1/2, x, -y+1/2'
'z+1/2, -x, y+1/2'
'-y+1/2, z, x+1/2'
'-y+1/2, -x, z+1/2'
'y+1/2, x, z+1/2'
'x+1/2, -z, -y+1/2'
'x+1/2, z, y+1/2'
'-z+1/2, y, -x+1/2'
'z+1/2, y, x+1/2'
'-x+1/2, -y+1/2, -z'
'y+1/2, -x+1/2, -z'
'x+1/2, y+1/2, -z'
'-y+1/2, x+1/2, -z'
'-x+1/2, z+1/2, -y'
'-x+1/2, y+1/2, z'
'-x+1/2, -z+1/2, y'
'-z+1/2, -y+1/2, x'
'x+1/2, -y+1/2, z'
'z+1/2, -y+1/2, -x'
'-z+1/2, -x+1/2, -y'
'-y+1/2, -z+1/2, -x'
'y+1/2, z+1/2, -x'
'-z+1/2, x+1/2, y'
'y+1/2, -z+1/2, x'
'z+1/2, x+1/2, -y'
'z+1/2, -x+1/2, y'
'-y+1/2, z+1/2, x'
'-y+1/2, -x+1/2, z'
'y+1/2, x+1/2, z'
'x+1/2, -z+1/2, -y'
'x+1/2, z+1/2, y'
'-z+1/2, y+1/2, -x'
'z+1/2, y+1/2, x'

loop_
_atom_site_label
_atom_site_type_symbol
_atom_site_fract_x
_atom_site_fract_y
_atom_site_fract_z
_atom_site_U_iso_or_equiv
_atom_site_adp_type
_atom_site_occupancy
_atom_site_calc_flag
_atom_site_refinement_flags
Cu1 Cu 0.284420(17) 0.284420(17) 0.0000 0.0315(3) Uani 1 d S
O1 O 0.24339(8) 0.31669(9) 0.05234(9) 0.0455(6) Uani 1 d .
C1 C 0.17845(12) 0.32155(12) 0.11370(15) 0.0378(9) Uani 1 d S
C2 C 0.20365(13) 0.29635(13) 0.06910(16) 0.0379(9) Uani 1 d S
C3 C 0.13519(12) 0.30019(17) 0.13519(12) 0.0396(9) Uani 1 d S
H3 H 0.1206 0.2715 0.1206 0.047 Uiso 1 calc SR
O1W O 0.3472(4) 0.3472(4) 0.0000 0.050 Uiso 0.356(12) d SP
H1 H 0.3583 0.3583 -0.0270 0.075 Uiso 0.36 d SP
C21 C 0.04577(10) 0.32294(16) 0.02642(9) 1.12(6) Uiso 0.50 d PD
C22 C 0.0000 0.32294(16) 0.05285(9) 1.12(6) Uiso 0.50 d SPD
C23 C 0.0000 0.32294(16) 0.1099(2) 1.12(6) Uiso 0.25 d SPD

loop_
_atom_site_aniso_label
_atom_site_aniso_U_11
_atom_site_aniso_U_22
_atom_site_aniso_U_33
_atom_site_aniso_U_23
_atom_site_aniso_U_13
_atom_site_aniso_U_12
Cu1 0.0346(3) 0.0346(3) 0.0253(4) 0.000 0.000 -0.0078(3)
O1 0.0471(13) 0.0473(12) 0.0420(12) -0.0105(10) 0.0123(9) -0.0119(10)
C1 0.0396(13) 0.0396(13) 0.0341(19) -0.0043(12) 0.0043(12) -0.0032(16)
C2 0.0425(13) 0.0425(13) 0.0287(18) -0.0031(12) 0.0031(12) -0.0035(17)
C3 0.0384(13) 0.042(2) 0.0384(13) -0.0073(12) -0.0004(16) -0.0073(12)

loop_
_atom_type_symbol
_atom_type_description
_atom_type_scat_dispersion_real
_atom_type_scat_dispersion_imag
_atom_type_scat_source
C C 0.0033 0.0016 'International Tables Vol C Tables 4.2.6.8 and 6.1.1.4'
H H 0.0000 0.0000 'International Tables Vol C Tables 4.2.6.8 and 6.1.1.4'
O O 0.0106 0.0060 'International Tables Vol C Tables 4.2.6.8 and 6.1.1.4'
Cu Cu 0.3201 1.2651 'International Tables Vol C Tables 4.2.6.8 and 6.1.1.4'

loop_
_geom_angle_atom_site_label_1
_geom_angle_atom_site_label_2
_geom_angle_atom_site_label_3
_geom_angle
_geom_angle_site_symmetry_1
_geom_angle_site_symmetry_3
O1 Cu1 O1 89.04(15) 19 99
O1 Cu1 O1 90.15(15) 19 116
O1 Cu1 O1 170.38(13) 99 116
O1 Cu1 O1 170.38(13) 19 .
O1 Cu1 O1 90.15(15) 99 .
O1 Cu1 O1 89.04(15) 116 .
O1 Cu1 O1W 94.81(7) 19 .
O1 Cu1 O1W 94.81(7) 99 .
O1 Cu1 O1W 94.81(7) 116 .
O1 Cu1 O1W 94.81(7) . .
O1 Cu1 Cu1 85.19(7) 19 169
O1 Cu1 Cu1 85.19(7) 99 169
O1 Cu1 Cu1 85.19(7) 116 169
O1 Cu1 Cu1 85.19(7) . 169
O1W Cu1 Cu1 180.0(3) . 169
C2 O1 Cu1 121.7(2) . .
C3 C1 C3 119.8(4) 85 .
C3 C1 C2 120.1(2) 85 .
C3 C1 C2 120.1(2) . .
O1 C2 O1 126.0(4) 187 .
O1 C2 C1 117.0(2) 187 .
O1 C2 C1 117.0(2) . .
C1 C3 C1 120.2(4) 38 .
C1 C3 H3 119.9 38 .
C1 C3 H3 119.9 . .
Cu1 O1W H1 120.3 . .
C21 C21 C22 150.0(3) 120 8
C21 C21 C22 15.00(12) 120 .
C22 C21 C22 135.0(4) 8 .
C21 C21 C21 135.000(5) 120 99
C22 C21 C21 15.0(3) 8 99
C22 C21 C21 120.00(12) . 99
C21 C21 C23 157.40(9) 120 8
C22 C21 C23 52.6(3) 8 8
C22 C21 C23 172.4(2) . 8
C21 C21 C23 67.60(9) 99 8
C21 C21 C21 120.00(11) 120 8
C22 C21 C21 30.0(3) 8 8
C22 C21 C21 105.00(15) . 8
C21 C21 C21 15.00(11) 99 8
C23 C21 C21 82.60(17) 8 8
C21 C21 C21 30.00(11) 120 10
C22 C21 C21 120.0(3) 8 10
C22 C21 C21 15.00(15) . 10
C21 C21 C21 105.00(11) 99 10
C23 C21 C21 172.60(17) 8 10
C21 C21 C21 90.0 8 10
C21 C22 C21 150.0(6) 10 120
C21 C22 C21 15.0(2) 10 102
C21 C22 C21 135.0(4) 120 102
C21 C22 C21 135.0(4) 10 .
C21 C22 C21 15.0(2) 120 .
C21 C22 C21 120.0(2) 102 .
C21 C22 C23 105.0(3) 10 .
C21 C22 C23 105.0(3) 120 .
C21 C22 C23 120.00(12) 102 .
C21 C22 C23 120.00(12) . .
C21 C22 C22 30.0(3) 10 10
C21 C22 C22 120.0(3) 120 10
C21 C22 C22 15.00(12) 102 10
C21 C22 C22 105.00(12) . 10
C23 C22 C22 135.000(1) . 10
C21 C22 C22 120.0(3) 10 8
C21 C22 C22 30.0(3) 120 8
C21 C22 C22 105.00(12) 102 8
C21 C22 C22 15.00(12) . 8
C23 C22 C22 135.000(2) . 8
C22 C22 C22 90.000(1) 10 8
C22 C23 C21 22.40(9) . 10
C22 C23 C21 22.40(9) . 120
C21 C23 C21 44.80(19) 10 120

loop_
_geom_bond_atom_site_label_1
_geom_bond_atom_site_label_2
_geom_bond_distance
_geom_bond_site_symmetry_2
Cu1 O1 1.944(2) 19
Cu1 O1 1.944(2) 99
Cu1 O1 1.944(2) 116
Cu1 O1 1.944(2) .
Cu1 O1W 2.334(14) .
Cu1 Cu1 2.5605(13) 169
O1 C2 1.254(3) .
C1 C3 1.389(3) 85
C1 C3 1.389(3) .
C1 C2 1.502(6) .
C2 O1 1.254(3) 187
C3 C1 1.389(3) 38
C3 H3 0.9300 .
O1W H1 0.8233 .
C21 C21 0.719(6) 120
C21 C22 0.720(3) 8
C21 C22 1.390(3) .
C21 C21 1.390(5) 99
C21 C23 1.824(6) 8
C21 C21 1.966(3) 8
C21 C21 1.966(3) 10
C22 C21 0.720(3) 10
C22 C21 0.720(3) 120
C22 C21 1.390(3) 102
C22 C23 1.500(5) .
C22 C22 1.966(4) 10
C22 C22 1.966(4) 8
C23 C21 1.824(6) 10
C23 C21 1.824(6) 120
